data_4110432
loop_
_publ_author_name
'Josephine S. Nakhla'
'Jeff W. Kampf'
'John P. Wolfe'

_publ_section_title
;
 Intramolecular Pd-Catalyzed Carboetherification and Carboamination.
 Influence of Catalyst Structure on Reaction Mechanism and Product
 Stereochemistry
;
_journal_name_full 'Journal of the American Chemical Society'
_journal_page_first 2893
_journal_page_last 2901
_journal_paper_doi 10.1021/ja057489m
_journal_volume 128
_journal_year 2006
_chemical_formula_moiety 'C25 H25 N O'
_chemical_formula_sum 'C25 H25 N O'
_chemical_formula_weight 355.46
_chemical_name_systematic
;
 ?
;
_space_group_IT_number 2
_symmetry_cell_setting triclinic
_symmetry_space_group_name_Hall '-P 1'
_symmetry_space_group_name_H-M 'P -1'
_atom_sites_solution_hydrogens geom
_atom_sites_solution_primary direct
_atom_sites_solution_secondary difmap
_audit_creation_method SHELXL-97
_cell_angle_alpha 86.810(7)
_cell_angle_beta 89.350(7)
_cell_angle_gamma 88.314(8)
_cell_formula_units_Z 4
_cell_length_a 5.9431(8)
_cell_length_b 16.656(2)
_cell_length_c 19.147(3)
_cell_measurement_reflns_used 5020
_cell_measurement_temperature 123(2)
_cell_measurement_theta_max 24.80
_cell_measurement_theta_min 2.51
_cell_volume 1891.5(5)
_computing_cell_refinement 'Bruker SMART'
_computing_data_collection 'Bruker SMART'
_computing_data_reduction 'Bruker SHELXTL'
_computing_molecular_graphics 'Bruker SHELXTL'
_computing_publication_material 'Bruker SHELXTL'
_computing_structure_refinement 'Bruker SHELXTL'
_computing_structure_solution 'Bruker SHELXTL'
_diffrn_ambient_temperature 123(2)
_diffrn_measured_fraction_theta_full 0.998
_diffrn_measured_fraction_theta_max 0.998
_diffrn_measurement_device_type 'CCD area detector'
_diffrn_measurement_method 'phi and omega scans'
_diffrn_radiation_monochromator graphite
_diffrn_radiation_source 'fine-focus sealed tube'
_diffrn_radiation_type MoK\a
_diffrn_radiation_wavelength 0.71073
_diffrn_reflns_av_R_equivalents 0.0356
_diffrn_reflns_av_sigmaI/netI 0.0335
_diffrn_reflns_limit_h_max 6
_diffrn_reflns_limit_h_min -6
_diffrn_reflns_limit_k_max 19
_diffrn_reflns_limit_k_min -19
_diffrn_reflns_limit_l_max 22
_diffrn_reflns_limit_l_min -22
_diffrn_reflns_number 20034
_diffrn_reflns_theta_full 24.71
_diffrn_reflns_theta_max 24.71
_diffrn_reflns_theta_min 2.13
_exptl_absorpt_coefficient_mu 0.075
_exptl_absorpt_correction_T_max 0.9925
_exptl_absorpt_correction_T_min 0.9663
_exptl_absorpt_correction_type multi-scan
_exptl_crystal_colour colorless
_exptl_crystal_density_diffrn 1.248
_exptl_crystal_description needle
_exptl_crystal_F_000 760
_exptl_crystal_size_max 0.46
_exptl_crystal_size_mid 0.40
_exptl_crystal_size_min 0.10
_refine_diff_density_max 0.551
_refine_diff_density_min -0.470
_refine_diff_density_rms 0.064
_refine_ls_extinction_method none
_refine_ls_goodness_of_fit_ref 1.101
_refine_ls_hydrogen_treatment constr
_refine_ls_matrix_type full
_refine_ls_number_parameters 491
_refine_ls_number_reflns 6413
_refine_ls_number_restraints 0
_refine_ls_restrained_S_all 1.101
_refine_ls_R_factor_all 0.0834
_refine_ls_R_factor_gt 0.0619
_refine_ls_shift/su_max 0.000
_refine_ls_shift/su_mean 0.000
_refine_ls_structure_factor_coef Fsqd
_refine_ls_weighting_details 'calc w=1/[\s^2^(Fo^2^)+(0.1115P)^2^+0.7004P] where P=(Fo^2^+2Fc^2^)/3'
_refine_ls_weighting_scheme calc
_refine_ls_wR_factor_gt 0.1773
_refine_ls_wR_factor_ref 0.1925
_reflns_number_gt 4751
_reflns_number_total 6413
_reflns_threshold_expression >2sigma(I)
_cod_data_source_file ja057489msi20051102_021201.cif
_cod_data_source_block jn912
_cod_original_cell_volume 1891.4(4)
_cod_database_code 4110432

loop_
_symmetry_equiv_pos_as_xyz
'x, y, z'
'-x, -y, -z'

loop_
_atom_site_label
_atom_site_type_symbol
_atom_site_fract_x
_atom_site_fract_y
_atom_site_fract_z
_atom_site_U_iso_or_equiv
_atom_site_adp_type
_atom_site_occupancy
_atom_site_symmetry_multiplicity
_atom_site_calc_flag
_atom_site_refinement_flags
N1 N 0.6247(3) 0.55214(13) 0.16586(11) 0.0393(5) Uani 1 1 d .
H1A H 0.7253 0.5809 0.1857 0.047 Uiso 1 1 calc R
N2 N 1.1483(3) 0.54129(12) 0.33277(11) 0.0352(5) Uani 1 1 d .
H2A H 1.2553 0.5694 0.3119 0.042 Uiso 1 1 calc R
O1 O -0.1313(3) 0.86170(12) 0.12409(10) 0.0516(5) Uani 1 1 d .
O2 O 0.3974(4) 0.85130(15) 0.32739(13) 0.0699(7) Uani 1 1 d .
C1 C -0.3459(5) 0.88637(19) 0.14829(17) 0.0546(8) Uani 1 1 d .
H1B H -0.3348 0.9347 0.1757 0.066 Uiso 1 1 calc R
H1C H -0.4131 0.8430 0.1784 0.066 Uiso 1 1 calc R
C2 C -0.4874(5) 0.9049(2) 0.0844(2) 0.0662(9) Uani 1 1 d .
H2B H -0.6452 0.8894 0.0933 0.079 Uiso 1 1 calc R
H2C H -0.4856 0.9630 0.0702 0.079 Uiso 1 1 calc R
C3 C -0.3828(8) 0.8567(3) 0.0302(2) 0.0967(15) Uani 1 1 d .
H3A H -0.3658 0.8901 -0.0139 0.116 Uiso 1 1 calc R
H3B H -0.4786 0.8109 0.0210 0.116 Uiso 1 1 calc R
C4 C -0.1496(6) 0.8255(2) 0.05643(17) 0.0627(9) Uani 1 1 d .
H4A H -0.0266 0.8431 0.0235 0.075 Uiso 1 1 calc R
C5 C -0.1508(6) 0.7343(2) 0.06739(16) 0.0513(8) Uani 1 1 d .
H5A H -0.2776 0.7194 0.0999 0.062 Uiso 1 1 calc R
C6 C -0.1771(5) 0.69104(16) -0.00073(13) 0.0398(6) Uani 1 1 d .
H6A H -0.3378 0.6810 -0.0088 0.048 Uiso 1 1 calc R
H6B H -0.1192 0.7246 -0.0409 0.048 Uiso 1 1 calc R
C7 C -0.0442(5) 0.61213(17) 0.00657(13) 0.0457(7) Uani 1 1 d .
H7A H 0.0334 0.6003 -0.0379 0.055 Uiso 1 1 calc R
H7B H -0.1437 0.5672 0.0205 0.055 Uiso 1 1 calc R
C8 C 0.1239(4) 0.62512(15) 0.06338(11) 0.0338(6) Uani 1 1 d .
C9 C 0.3064(4) 0.57626(15) 0.08413(12) 0.0335(6) Uani 1 1 d .
H9A H 0.3456 0.5297 0.0596 0.040 Uiso 1 1 calc R
C10 C 0.4324(4) 0.59629(15) 0.14165(12) 0.0328(6) Uani 1 1 d .
C11 C 0.3738(4) 0.66629(15) 0.17529(12) 0.0348(6) Uani 1 1 d .
H11A H 0.4574 0.6797 0.2148 0.042 Uiso 1 1 calc R
C12 C 0.1970(4) 0.71657(15) 0.15243(12) 0.0338(6) Uani 1 1 d .
H12A H 0.1638 0.7652 0.1747 0.041 Uiso 1 1 calc R
C13 C 0.0683(4) 0.69521(15) 0.09649(12) 0.0362(6) Uani 1 1 d .
C14 C 0.6824(4) 0.47095(15) 0.16366(11) 0.0322(6) Uani 1 1 d .
C15 C 0.5378(4) 0.41223(15) 0.14319(12) 0.0348(6) Uani 1 1 d .
H15A H 0.3906 0.4273 0.1276 0.042 Uiso 1 1 calc R
C16 C 0.6076(4) 0.33254(15) 0.14548(12) 0.0350(6) Uani 1 1 d .
H16A H 0.5052 0.2938 0.1317 0.042 Uiso 1 1 calc R
C17 C 0.8222(4) 0.30612(15) 0.16722(11) 0.0319(5) Uani 1 1 d .
C18 C 0.9634(4) 0.36579(15) 0.18905(11) 0.0322(6) Uani 1 1 d .
H18A H 1.1091 0.3506 0.2059 0.039 Uiso 1 1 calc R
C19 C 0.8970(4) 0.44541(15) 0.18674(12) 0.0328(6) Uani 1 1 d .
H19A H 0.9987 0.4841 0.2011 0.039 Uiso 1 1 calc R
C20 C 0.8990(4) 0.22114(15) 0.16556(12) 0.0343(6) Uani 1 1 d .
C21 C 0.8060(5) 0.16980(16) 0.11917(14) 0.0439(7) Uani 1 1 d .
H21A H 0.6891 0.1898 0.0889 0.053 Uiso 1 1 calc R
C22 C 0.8799(5) 0.09084(17) 0.11620(15) 0.0527(8) Uani 1 1 d .
H22A H 0.8121 0.0571 0.0845 0.063 Uiso 1 1 calc R
C23 C 1.0520(5) 0.06015(18) 0.15888(15) 0.0527(8) Uani 1 1 d .
H23A H 1.1043 0.0059 0.1563 0.063 Uiso 1 1 calc R
C24 C 1.1458(5) 0.10964(18) 0.20519(16) 0.0522(8) Uani 1 1 d .
H24A H 1.2628 0.0892 0.2352 0.063 Uiso 1 1 calc R
C25 C 1.0717(4) 0.18848(16) 0.20839(14) 0.0425(6) Uani 1 1 d .
H25A H 1.1395 0.2216 0.2406 0.051 Uiso 1 1 calc R
C26 C 0.2085(6) 0.8904(3) 0.29747(18) 0.0797(12) Uani 1 1 d .
H26A H 0.1379 0.8553 0.2644 0.096 Uiso 1 1 calc R
H26B H 0.2529 0.9405 0.2713 0.096 Uiso 1 1 calc R
C27 C 0.0466(5) 0.90953(19) 0.35425(18) 0.0572(8) Uani 1 1 d .
H27A H -0.1098 0.8995 0.3405 0.069 Uiso 1 1 calc R
H27B H 0.0568 0.9663 0.3663 0.069 Uiso 1 1 calc R
C28 C 0.1195(5) 0.85288(19) 0.41475(19) 0.0598(9) Uani 1 1 d .
H28A H 0.0051 0.8117 0.4250 0.072 Uiso 1 1 calc R
H28B H 0.1414 0.8828 0.4573 0.072 Uiso 1 1 calc R
C29 C 0.3405(7) 0.8137(2) 0.3915(2) 0.0856(13) Uani 1 1 d .
H29A H 0.4529 0.8341 0.4242 0.103 Uiso 1 1 calc R
C30 C 0.3650(6) 0.72741(19) 0.40216(16) 0.0539(8) Uani 1 1 d .
H30A H 0.2463 0.7045 0.3731 0.065 Uiso 1 1 calc R
C31 C 0.3315(4) 0.69136(15) 0.47512(13) 0.0372(6) Uani 1 1 d .
H31A H 0.1698 0.6820 0.4843 0.045 Uiso 1 1 calc R
H31B H 0.3855 0.7281 0.5098 0.045 Uiso 1 1 calc R
C32 C 0.4661(5) 0.61189(16) 0.48033(12) 0.0410(6) Uani 1 1 d .
H32A H 0.5407 0.6039 0.5263 0.049 Uiso 1 1 calc R
H32B H 0.3678 0.5660 0.4738 0.049 Uiso 1 1 calc R
C33 C 0.6373(4) 0.62026(14) 0.42194(11) 0.0294(5) Uani 1 1 d .
C34 C 0.8198(4) 0.56973(14) 0.40859(11) 0.0293(5) Uani 1 1 d .
H34A H 0.8541 0.5245 0.4394 0.035 Uiso 1 1 calc R
C35 C 0.9530(4) 0.58621(13) 0.34914(12) 0.0292(5) Uani 1 1 d .
C36 C 0.9000(4) 0.65400(14) 0.30607(12) 0.0320(5) Uani 1 1 d .
H36A H 0.9878 0.6649 0.2651 0.038 Uiso 1 1 calc R
C37 C 0.7228(4) 0.70598(15) 0.32135(12) 0.0337(6) Uani 1 1 d .
H37A H 0.6942 0.7533 0.2924 0.040 Uiso 1 1 calc R
C38 C 0.5869(4) 0.68842(15) 0.37947(12) 0.0353(6) Uani 1 1 d .
C39 C 1.2003(4) 0.46001(14) 0.34400(11) 0.0295(5) Uani 1 1 d .
C40 C 1.0496(4) 0.40279(14) 0.36989(12) 0.0313(5) Uani 1 1 d .
H40A H 0.9010 0.4192 0.3826 0.038 Uiso 1 1 calc R
C41 C 1.1142(4) 0.32280(14) 0.37722(12) 0.0305(5) Uani 1 1 d .
H41A H 1.0079 0.2852 0.3950 0.037 Uiso 1 1 calc R
C42 C 1.3303(4) 0.29473(14) 0.35956(11) 0.0288(5) Uani 1 1 d .
C43 C 1.4779(4) 0.35252(14) 0.33198(11) 0.0298(5) Uani 1 1 d .
H43A H 1.6248 0.3359 0.3176 0.036 Uiso 1 1 calc R
C44 C 1.4165(4) 0.43237(14) 0.32509(11) 0.0290(5) Uani 1 1 d .
H44A H 1.5227 0.4699 0.3071 0.035 Uiso 1 1 calc R
C45 C 1.4002(4) 0.20909(14) 0.36990(12) 0.0309(5) Uani 1 1 d .
C46 C 1.2984(4) 0.15835(15) 0.42053(13) 0.0378(6) Uani 1 1 d .
H46A H 1.1802 0.1792 0.4487 0.045 Uiso 1 1 calc R
C47 C 1.3651(5) 0.07904(17) 0.43066(16) 0.0492(7) Uani 1 1 d .
H47A H 1.2920 0.0460 0.4655 0.059 Uiso 1 1 calc R
C48 C 1.5375(5) 0.04644(18) 0.39081(17) 0.0521(8) Uani 1 1 d .
H48A H 1.5833 -0.0085 0.3980 0.063 Uiso 1 1 calc R
C49 C 1.6413(5) 0.09555(17) 0.34040(16) 0.0487(7) Uani 1 1 d .
H49A H 1.7602 0.0743 0.3127 0.058 Uiso 1 1 calc R
C50 C 1.5740(4) 0.17501(16) 0.32992(14) 0.0399(6) Uani 1 1 d .
H50A H 1.6469 0.2076 0.2948 0.048 Uiso 1 1 calc R

loop_
_atom_site_aniso_label
_atom_site_aniso_U_11
_atom_site_aniso_U_22
_atom_site_aniso_U_33
_atom_site_aniso_U_23
_atom_site_aniso_U_13
_atom_site_aniso_U_12
N1 0.0350(12) 0.0425(13) 0.0411(12) -0.0044(10) -0.0055(9) -0.0065(10)
N2 0.0314(11) 0.0335(11) 0.0403(12) 0.0014(9) 0.0086(9) -0.0036(9)
O1 0.0545(12) 0.0530(12) 0.0486(12) -0.0189(9) -0.0103(9) 0.0116(9)
O2 0.0693(16) 0.0637(15) 0.0715(16) 0.0253(13) 0.0240(13) 0.0201(13)
C1 0.0533(18) 0.0495(18) 0.0601(19) 0.0024(14) 0.0106(15) 0.0007(14)
C2 0.0480(18) 0.064(2) 0.087(3) 0.0055(18) -0.0088(17) -0.0053(16)
C3 0.109(3) 0.094(3) 0.088(3) -0.035(2) -0.052(2) 0.054(2)
C4 0.082(2) 0.065(2) 0.0411(17) -0.0069(15) -0.0045(17) 0.0113(18)
C5 0.0514(19) 0.065(2) 0.0377(16) -0.0056(14) -0.0012(14) 0.0002(16)
C6 0.0435(15) 0.0490(16) 0.0271(13) -0.0026(11) -0.0035(11) -0.0045(12)
C7 0.0600(18) 0.0521(17) 0.0258(13) -0.0080(12) -0.0072(12) -0.0003(14)
C8 0.0417(14) 0.0427(14) 0.0167(11) 0.0018(10) 0.0036(10) -0.0063(11)
C9 0.0403(14) 0.0367(14) 0.0237(12) -0.0020(10) 0.0066(10) -0.0058(11)
C10 0.0325(13) 0.0393(14) 0.0262(12) 0.0033(10) 0.0041(10) -0.0055(11)
C11 0.0365(14) 0.0462(15) 0.0225(12) -0.0035(10) 0.0029(10) -0.0097(11)
C12 0.0443(14) 0.0373(14) 0.0201(11) -0.0041(10) 0.0048(10) -0.0041(11)
C13 0.0469(15) 0.0413(14) 0.0204(12) -0.0004(10) 0.0004(10) -0.0006(12)
C14 0.0344(13) 0.0424(14) 0.0198(11) 0.0009(10) 0.0039(10) -0.0066(11)
C15 0.0281(13) 0.0458(15) 0.0301(13) 0.0032(11) -0.0014(10) -0.0049(11)
C16 0.0346(13) 0.0443(15) 0.0262(12) 0.0012(10) -0.0012(10) -0.0098(11)
C17 0.0338(13) 0.0449(14) 0.0167(11) 0.0019(10) 0.0026(9) -0.0054(11)
C18 0.0292(12) 0.0471(15) 0.0203(11) -0.0003(10) 0.0015(9) -0.0044(11)
C19 0.0327(13) 0.0451(15) 0.0211(11) -0.0025(10) -0.0001(10) -0.0092(11)
C20 0.0355(13) 0.0436(15) 0.0235(12) 0.0021(10) 0.0022(10) -0.0068(11)
C21 0.0522(17) 0.0443(16) 0.0355(14) 0.0007(11) -0.0090(12) -0.0080(13)
C22 0.071(2) 0.0447(17) 0.0431(16) -0.0056(13) -0.0077(15) -0.0101(15)
C23 0.068(2) 0.0435(16) 0.0454(17) 0.0001(13) 0.0017(15) 0.0033(14)
C24 0.0543(18) 0.0544(18) 0.0475(17) -0.0015(14) -0.0104(14) 0.0087(14)
C25 0.0441(15) 0.0485(16) 0.0350(14) -0.0031(12) -0.0049(12) -0.0003(12)
C26 0.081(2) 0.104(3) 0.053(2) -0.0210(19) -0.0147(18) 0.050(2)
C27 0.0501(18) 0.0497(18) 0.072(2) -0.0084(15) 0.0009(16) 0.0082(14)
C28 0.0556(19) 0.0487(18) 0.073(2) 0.0058(16) 0.0194(16) 0.0136(15)
C29 0.082(2) 0.065(2) 0.101(3) 0.045(2) 0.050(2) 0.0323(19)
C30 0.058(2) 0.062(2) 0.0413(17) -0.0008(15) 0.0032(15) 0.0004(17)
C31 0.0449(15) 0.0389(14) 0.0279(12) -0.0028(10) 0.0068(11) -0.0005(11)
C32 0.0540(16) 0.0472(16) 0.0206(12) 0.0034(11) 0.0104(11) 0.0078(13)
C33 0.0378(13) 0.0337(13) 0.0168(11) -0.0023(9) -0.0005(9) -0.0025(10)
C34 0.0361(13) 0.0294(12) 0.0225(11) -0.0004(9) -0.0021(9) -0.0027(10)
C35 0.0303(12) 0.0313(13) 0.0269(12) -0.0054(9) -0.0012(10) -0.0050(10)
C36 0.0351(13) 0.0385(14) 0.0227(11) -0.0014(10) 0.0015(10) -0.0058(11)
C37 0.0415(14) 0.0381(14) 0.0207(11) 0.0042(10) -0.0016(10) 0.0013(11)
C38 0.0424(14) 0.0416(14) 0.0214(12) -0.0008(10) -0.0001(10) 0.0067(11)
C39 0.0324(13) 0.0370(13) 0.0194(11) -0.0036(9) -0.0011(9) -0.0023(10)
C40 0.0250(12) 0.0390(14) 0.0303(12) -0.0046(10) 0.0046(9) -0.0018(10)
C41 0.0309(13) 0.0363(13) 0.0243(11) -0.0029(10) 0.0046(9) -0.0022(10)
C42 0.0305(12) 0.0373(13) 0.0190(11) -0.0055(9) 0.0006(9) -0.0004(10)
C43 0.0263(12) 0.0422(14) 0.0214(11) -0.0062(10) 0.0025(9) 0.0000(10)
C44 0.0293(12) 0.0384(14) 0.0198(11) -0.0022(9) 0.0031(9) -0.0065(10)
C45 0.0318(13) 0.0365(13) 0.0249(12) -0.0066(10) -0.0016(10) 0.0000(10)
C46 0.0400(14) 0.0408(15) 0.0323(13) -0.0029(11) 0.0066(11) 0.0011(11)
C47 0.0571(18) 0.0431(16) 0.0464(16) 0.0054(13) 0.0029(14) 0.0011(13)
C48 0.0552(18) 0.0391(16) 0.0611(19) -0.0004(14) -0.0001(15) 0.0106(13)
C49 0.0452(16) 0.0484(17) 0.0518(17) -0.0057(13) 0.0076(13) 0.0131(13)
C50 0.0368(14) 0.0449(15) 0.0374(14) -0.0017(11) 0.0054(11) 0.0041(12)

loop_
_atom_type_symbol
_atom_type_description
_atom_type_scat_dispersion_real
_atom_type_scat_dispersion_imag
_atom_type_scat_source
C C 0.0033 0.0016 'International Tables Vol C Tables 4.2.6.8 and 6.1.1.4'
H H 0.0000 0.0000 'International Tables Vol C Tables 4.2.6.8 and 6.1.1.4'
N N 0.0061 0.0033 'International Tables Vol C Tables 4.2.6.8 and 6.1.1.4'
O O 0.0106 0.0060 'International Tables Vol C Tables 4.2.6.8 and 6.1.1.4'

loop_
_geom_angle_atom_site_label_1
_geom_angle_atom_site_label_2
_geom_angle_atom_site_label_3
_geom_angle
C14 N1 C10 130.9(2)
C39 N2 C35 130.7(2)
C1 O1 C4 110.2(2)
C29 O2 C26 110.1(3)
O1 C1 C2 106.6(3)
C3 C2 C1 104.7(3)
C2 C3 C4 108.3(3)
O1 C4 C5 109.7(2)
O1 C4 C3 103.0(3)
C5 C4 C3 109.3(3)
C4 C5 C13 115.0(3)
C4 C5 C6 113.4(2)
C13 C5 C6 101.7(2)
C7 C6 C5 107.7(2)
C6 C7 C8 104.1(2)
C9 C8 C13 121.6(2)
C9 C8 C7 128.2(2)
C13 C8 C7 110.2(2)
C8 C9 C10 119.2(2)
C11 C10 C9 118.9(2)
C11 C10 N1 117.2(2)
C9 C10 N1 123.8(2)
C12 C11 C10 121.6(2)
C11 C12 C13 119.3(2)
C8 C13 C12 119.4(2)
C8 C13 C5 111.1(2)
C12 C13 C5 129.3(2)
N1 C14 C15 124.6(2)
N1 C14 C19 117.8(2)
C15 C14 C19 117.5(2)
C16 C15 C14 120.3(2)
C15 C16 C17 122.9(2)
C16 C17 C18 115.9(2)
C16 C17 C20 122.3(2)
C18 C17 C20 121.8(2)
C19 C18 C17 121.9(2)
C18 C19 C14 121.4(2)
C21 C20 C25 116.6(2)
C21 C20 C17 121.1(2)
C25 C20 C17 122.3(2)
C22 C21 C20 121.5(3)
C21 C22 C23 120.7(3)
C24 C23 C22 118.8(3)
C25 C24 C23 120.6(3)
C24 C25 C20 121.8(3)
O2 C26 C27 108.5(3)
C26 C27 C28 103.6(2)
C27 C28 C29 105.7(3)
O2 C29 C30 120.2(3)
O2 C29 C28 106.7(3)
C30 C29 C28 117.4(3)
C29 C30 C31 117.7(3)
C29 C30 C38 117.3(3)
C31 C30 C38 103.0(2)
C30 C31 C32 107.1(2)
C33 C32 C31 104.00(19)
C34 C33 C38 122.0(2)
C34 C33 C32 128.1(2)
C38 C33 C32 110.0(2)
C33 C34 C35 119.1(2)
C36 C35 C34 118.7(2)
C36 C35 N2 117.5(2)
C34 C35 N2 123.6(2)
C37 C36 C35 121.8(2)
C36 C37 C38 119.4(2)
C33 C38 C37 118.9(2)
C33 C38 C30 110.5(2)
C37 C38 C30 130.2(2)
N2 C39 C40 124.6(2)
N2 C39 C44 118.0(2)
C40 C39 C44 117.3(2)
C41 C40 C39 120.6(2)
C40 C41 C42 122.6(2)
C41 C42 C43 116.2(2)
C41 C42 C45 122.1(2)
C43 C42 C45 121.7(2)
C44 C43 C42 121.8(2)
C43 C44 C39 121.5(2)
C46 C45 C50 116.7(2)
C46 C45 C42 121.5(2)
C50 C45 C42 121.7(2)
C47 C46 C45 121.5(2)
C46 C47 C48 120.9(3)
C49 C48 C47 118.6(3)
C50 C49 C48 120.5(3)
C49 C50 C45 121.6(3)

loop_
_geom_bond_atom_site_label_1
_geom_bond_atom_site_label_2
_geom_bond_distance
N1 C14 1.388(3)
N1 C10 1.410(3)
N2 C39 1.385(3)
N2 C35 1.404(3)
O1 C1 1.410(4)
O1 C4 1.466(4)
O2 C29 1.390(4)
O2 C26 1.394(4)
C1 C2 1.505(4)
C2 C3 1.469(5)
C3 C4 1.545(5)
C4 C5 1.521(5)
C5 C13 1.535(4)
C5 C6 1.537(4)
C6 C7 1.514(4)
C7 C8 1.514(3)
C8 C9 1.385(3)
C8 C13 1.389(4)
C9 C10 1.400(3)
C10 C11 1.396(4)
C11 C12 1.384(3)
C12 C13 1.391(3)
C14 C15 1.396(3)
C14 C19 1.401(3)
C15 C16 1.377(3)
C16 C17 1.397(3)
C17 C18 1.403(3)
C17 C20 1.476(4)
C18 C19 1.371(3)
C20 C21 1.396(4)
C20 C25 1.399(3)
C21 C22 1.378(4)
C22 C23 1.384(4)
C23 C24 1.377(4)
C24 C25 1.377(4)
C26 C27 1.485(5)
C27 C28 1.512(4)
C28 C29 1.522(4)
C29 C30 1.443(4)
C30 C31 1.503(4)
C30 C38 1.522(4)
C31 C32 1.525(3)
C32 C33 1.507(3)
C33 C34 1.383(3)
C33 C38 1.387(3)
C34 C35 1.398(3)
C35 C36 1.391(3)
C36 C37 1.382(3)
C37 C38 1.391(3)
C39 C40 1.394(3)
C39 C44 1.403(3)
C40 C41 1.376(3)
C41 C42 1.398(3)
C42 C43 1.399(3)
C42 C45 1.477(3)
C43 C44 1.368(3)
C45 C46 1.395(3)
C45 C50 1.404(3)
C46 C47 1.372(4)
C47 C48 1.387(4)
C48 C49 1.382(4)
C49 C50 1.376(4)
